data_7251539
loop_
_publ_author_name
'Gerten, Anthony L.'
'Larson, Sarah N.'
'Ojala, William H.'

_publ_section_title
;
 Examining the role of molecular and crystallographic symmetry in
 isomorphism: a series of centrosymmetric &#x201C;bridge-flipped&#x201D;
 trifluoromethyl-substituted bis-benzylideneanilines
;
_journal_issue 4
_journal_name_full CrystEngComm
_journal_page_first 849
_journal_page_last 861
_journal_paper_doi 10.1039/D5CE01058F
_journal_volume 28
_journal_year 2026
_chemical_formula_sum 'C22 H14 F6 N2'
_chemical_formula_weight 420.35
_chemical_melting_point 380.5(5)
_chemical_name_systematic N^1^,N^4^-bis[[3-(trifluoromethyl)phenyl]methylene]-1,4-benzenediamine
_space_group_crystal_system monoclinic
_space_group_IT_number 14
_space_group_name_Hall '-P 2yn'
_space_group_name_H-M_alt 'P 1 21/n 1'
_atom_sites_solution_hydrogens geom
_atom_sites_solution_primary direct
_audit_creation_method SHELXL-2019/3
_audit_update_record
;
2025-10-30 deposited with the CCDC.	2025-12-16 downloaded from the CCDC.
;
_cell_angle_alpha 90
_cell_angle_beta 98.831(3)
_cell_angle_gamma 90
_cell_formula_units_Z 2
_cell_length_a 12.5991(11)
_cell_length_b 4.8277(4)
_cell_length_c 14.9975(13)
_cell_measurement_reflns_used 2718
_cell_measurement_temperature 100(2)
_cell_measurement_theta_max 28.22
_cell_measurement_theta_min 2.29
_cell_volume 901.40(13)
_computing_cell_refinement 'Bruker SAINT'
_computing_data_collection 'Bruker APEX2'
_computing_data_reduction 'Bruker SAINT'
_computing_molecular_graphics
'Mercury (Macrae et al., J. Appl. Cryst., (2020), 53, 226-235) and ORTEP-3 for Windows (L. J. Farrugia, J. Appl. Cryst., (2012), 45, 849-854)'
_computing_publication_material 'encifer (Allen et al., J. Appl Cryst. (2004), 37, 335-338'
_computing_structure_refinement 'SHELXL-2019/2 (Sheldrick, 2019)'
_computing_structure_solution 'SHELXT-2018/2 (Sheldrick, 2015)'
_diffrn_ambient_temperature 100(2)
_diffrn_measured_fraction_theta_full 1.000
_diffrn_measured_fraction_theta_max 1.000
_diffrn_measurement_device_type 'Bruker Photon-III CPAD diffractometer'
_diffrn_measurement_method '\f and \w scans'
_diffrn_radiation_type MoK\a
_diffrn_radiation_wavelength 0.71073
_diffrn_reflns_av_R_equivalents 0.0336
_diffrn_reflns_av_unetI/netI 0.0248
_diffrn_reflns_Laue_measured_fraction_full 1.000
_diffrn_reflns_Laue_measured_fraction_max 1.000
_diffrn_reflns_limit_h_max 16
_diffrn_reflns_limit_h_min -16
_diffrn_reflns_limit_k_max 5
_diffrn_reflns_limit_k_min -6
_diffrn_reflns_limit_l_max 20
_diffrn_reflns_limit_l_min -18
_diffrn_reflns_number 14081
_diffrn_reflns_point_group_measured_fraction_full 1.000
_diffrn_reflns_point_group_measured_fraction_max 1.000
_diffrn_reflns_theta_full 25.242
_diffrn_reflns_theta_max 28.324
_diffrn_reflns_theta_min 1.968
_diffrn_source 'sealed tube'
_exptl_absorpt_coefficient_mu 0.135
_exptl_absorpt_correction_T_max 0.7457
_exptl_absorpt_correction_T_min 0.6258
_exptl_absorpt_correction_type multi-scan
_exptl_absorpt_process_details 'SADABS 2016/2 (Krause et al., 2015)'
_exptl_crystal_colour yellow
_exptl_crystal_density_diffrn 1.549
_exptl_crystal_density_method 'not measured'
_exptl_crystal_description needle
_exptl_crystal_F_000 428
_exptl_crystal_recrystallization_method 'Re-crystallisation from solvent: ethanol'
_exptl_crystal_size_max 0.250
_exptl_crystal_size_mid 0.110
_exptl_crystal_size_min 0.045
_exptl_transmission_factor_max 0.7457
_exptl_transmission_factor_min 0.6258
_refine_diff_density_max 0.251
_refine_diff_density_min -0.253
_refine_diff_density_rms 0.049
_refine_ls_extinction_method none
_refine_ls_goodness_of_fit_ref 1.046
_refine_ls_hydrogen_treatment constr
_refine_ls_matrix_type full
_refine_ls_number_parameters 136
_refine_ls_number_reflns 2242
_refine_ls_number_restraints 0
_refine_ls_restrained_S_all 1.046
_refine_ls_R_factor_all 0.0507
_refine_ls_R_factor_gt 0.0394
_refine_ls_shift/su_max 0.000
_refine_ls_shift/su_mean 0.000
_refine_ls_structure_factor_coef Fsqd
_refine_ls_weighting_details 'w=1/[\s^2^(Fo^2^)+(0.0456P)^2^+0.4159P] where P=(Fo^2^+2Fc^2^)/3'
_refine_ls_weighting_scheme calc
_refine_ls_wR_factor_gt 0.0976
_refine_ls_wR_factor_ref 0.1051
_reflns_Friedel_coverage 0.000
_reflns_number_gt 1801
_reflns_number_total 2242
_reflns_threshold_expression 'I > 2\s(I)'
_cod_data_source_file d5ce01058f2.cif
_cod_data_source_block 25094z
_cod_depositor_comments
;
The following automatic conversions were performed:

data item '_chemical_melting_point' value '380-381 K' was changed to
'380.5(5)' -- the average value was taken and precision was
estimated.

Automatic conversion script
Id: cif_fix_values 8170 2020-07-09 18:12:32Z antanas 
;
_cod_original_sg_symbol_H-M 'P 21/n'
_cod_database_code 7251539
_shelx_shelxl_version_number 2019/3
_shelx_space_group_comment
;
The symmetry employed for this shelxl refinement is uniquely defined
by the following loop, which should always be used as a source of
symmetry information in preference to the above space-group names.
They are only intended as comments.
;
_shelx_estimated_absorpt_t_min 0.967
_shelx_estimated_absorpt_t_max 0.994

loop_
_space_group_symop_operation_xyz
'x, y, z'
'-x+1/2, y+1/2, -z+1/2'
'-x, -y, -z'
'x-1/2, -y-1/2, z-1/2'

loop_
_atom_site_label
_atom_site_type_symbol
_atom_site_fract_x
_atom_site_fract_y
_atom_site_fract_z
_atom_site_U_iso_or_equiv
_atom_site_adp_type
_atom_site_occupancy
_atom_site_site_symmetry_order
_atom_site_calc_flag
_atom_site_refinement_flags_posn
_atom_site_refinement_flags_adp
_atom_site_refinement_flags_occupancy
_atom_site_disorder_assembly
_atom_site_disorder_group
N1 N 0.56568(9) 0.1129(2) 0.63935(7) 0.0229(3) Uani 1 1 d . . . . .
C1 C 0.52797(10) -0.2378(3) 0.74505(8) 0.0204(3) Uani 1 1 d . . . . .
C2 C 0.44526(11) -0.3770(3) 0.77749(9) 0.0217(3) Uani 1 1 d . . . . .
H2 H 0.372922 -0.341252 0.751616 0.026 Uiso 1 1 calc R U . . .
C3 C 0.46688(10) -0.5676(3) 0.84719(9) 0.0204(3) Uani 1 1 d . . . . .
C4 C 0.57241(11) -0.6266(3) 0.88440(9) 0.0219(3) Uani 1 1 d . . . . .
H4 H 0.587540 -0.758254 0.931723 0.026 Uiso 1 1 calc R U . . .
C5 C 0.65558(11) -0.4901(3) 0.85140(9) 0.0225(3) Uani 1 1 d . . . . .
H5 H 0.727904 -0.530912 0.876052 0.027 Uiso 1 1 calc R U . . .
C6 C 0.63439(11) -0.2957(3) 0.78314(9) 0.0216(3) Uani 1 1 d . . . . .
H6 H 0.691937 -0.201429 0.762097 0.026 Uiso 1 1 calc R U . . .
C7 C 0.49848(11) -0.0365(3) 0.67192(9) 0.0240(3) Uani 1 1 d . . . . .
H7 H 0.424633 -0.017315 0.647663 0.029 Uiso 1 1 calc R U . . .
C8 C 0.52838(11) 0.3048(3) 0.56946(9) 0.0210(3) Uani 1 1 d . . . . .
C9 C 0.60595(12) 0.4327(3) 0.52755(10) 0.0285(3) Uani 1 1 d . . . . .
H9 H 0.679483 0.389055 0.546482 0.034 Uiso 1 1 calc R U . . .
C10 C 0.42133(12) 0.3773(3) 0.54131(11) 0.0324(4) Uani 1 1 d . . . . .
H10 H 0.366583 0.295437 0.569657 0.039 Uiso 1 1 calc R U . . .
C11 C 0.37411(11) -0.7051(3) 0.87988(9) 0.0245(3) Uani 1 1 d . . . . .
F1 F 0.30624(7) -0.52108(19) 0.90857(6) 0.0344(2) Uani 1 1 d . . . . .
F2 F 0.40255(7) -0.8810(2) 0.94795(6) 0.0392(3) Uani 1 1 d . . . . .
F3 F 0.31340(7) -0.85084(19) 0.81406(6) 0.0337(2) Uani 1 1 d . . . . .

loop_
_atom_site_aniso_label
_atom_site_aniso_U_11
_atom_site_aniso_U_22
_atom_site_aniso_U_33
_atom_site_aniso_U_23
_atom_site_aniso_U_13
_atom_site_aniso_U_12
N1 0.0265(6) 0.0219(6) 0.0205(6) 0.0042(4) 0.0039(4) 0.0028(5)
C1 0.0236(6) 0.0190(6) 0.0184(6) 0.0009(5) 0.0026(5) 0.0013(5)
C2 0.0202(6) 0.0229(6) 0.0213(6) 0.0029(5) 0.0009(5) 0.0019(5)
C3 0.0228(6) 0.0193(6) 0.0191(6) 0.0002(5) 0.0026(5) -0.0010(5)
C4 0.0245(6) 0.0216(6) 0.0184(6) 0.0023(5) 0.0001(5) 0.0001(5)
C5 0.0195(6) 0.0254(7) 0.0215(6) 0.0003(5) -0.0006(5) 0.0009(5)
C6 0.0228(6) 0.0214(6) 0.0211(6) -0.0008(5) 0.0049(5) -0.0018(5)
C7 0.0231(7) 0.0249(7) 0.0233(7) 0.0053(5) 0.0013(5) 0.0007(5)
C8 0.0253(6) 0.0192(6) 0.0183(6) 0.0017(5) 0.0029(5) 0.0015(5)
C9 0.0228(7) 0.0313(7) 0.0306(7) 0.0112(6) 0.0020(6) 0.0021(6)
C10 0.0252(7) 0.0365(8) 0.0364(8) 0.0176(7) 0.0078(6) 0.0011(6)
C11 0.0235(7) 0.0254(7) 0.0241(7) 0.0053(5) 0.0020(5) 0.0000(5)
F1 0.0301(5) 0.0365(5) 0.0396(5) 0.0014(4) 0.0152(4) 0.0013(4)
F2 0.0309(5) 0.0448(6) 0.0412(5) 0.0255(4) 0.0030(4) -0.0035(4)
F3 0.0260(4) 0.0338(5) 0.0401(5) -0.0024(4) 0.0009(4) -0.0083(4)

loop_
_atom_type_symbol
_atom_type_description
_atom_type_scat_dispersion_real
_atom_type_scat_dispersion_imag
_atom_type_scat_source
C C 0.0033 0.0016 'International Tables Vol C Tables 4.2.6.8 and 6.1.1.4'
H H 0.0000 0.0000 'International Tables Vol C Tables 4.2.6.8 and 6.1.1.4'
F F 0.0171 0.0103 'International Tables Vol C Tables 4.2.6.8 and 6.1.1.4'
N N 0.0061 0.0033 'International Tables Vol C Tables 4.2.6.8 and 6.1.1.4'

loop_
_geom_angle_atom_site_label_1
_geom_angle_atom_site_label_2
_geom_angle_atom_site_label_3
_geom_angle
_geom_angle_site_symmetry_1
_geom_angle_site_symmetry_3
_geom_angle_publ_flag
C7 N1 C8 119.34(12) . . ?
C2 C1 C6 118.86(12) . . ?
C2 C1 C7 117.64(12) . . ?
C6 C1 C7 123.50(12) . . ?
C3 C2 C1 120.90(12) . . ?
C3 C2 H2 119.6 . . ?
C1 C2 H2 119.6 . . ?
C2 C3 C4 120.20(12) . . ?
C2 C3 C11 118.02(12) . . ?
C4 C3 C11 121.78(12) . . ?
C3 C4 C5 119.10(12) . . ?
C3 C4 H4 120.5 . . ?
C5 C4 H4 120.5 . . ?
C6 C5 C4 120.92(12) . . ?
C6 C5 H5 119.5 . . ?
C4 C5 H5 119.5 . . ?
C5 C6 C1 120.00(12) . . ?
C5 C6 H6 120.0 . . ?
C1 C6 H6 120.0 . . ?
N1 C7 C1 123.85(12) . . ?
N1 C7 H7 118.1 . . ?
C1 C7 H7 118.1 . . ?
C9 C8 C10 117.88(12) . . ?
C9 C8 N1 116.61(12) . . ?
C10 C8 N1 125.50(12) . . ?
C10 C9 C8 121.46(13) 3_666 . ?
C10 C9 H9 119.3 3_666 . ?
C8 C9 H9 119.3 . . ?
C9 C10 C8 120.65(13) 3_666 . ?
C9 C10 H10 119.7 3_666 . ?
C8 C10 H10 119.7 . . ?
F2 C11 F1 106.51(11) . . ?
F2 C11 F3 106.47(11) . . ?
F1 C11 F3 105.12(11) . . ?
F2 C11 C3 113.76(11) . . ?
F1 C11 C3 112.28(11) . . ?
F3 C11 C3 112.10(11) . . ?

loop_
_geom_bond_atom_site_label_1
_geom_bond_atom_site_label_2
_geom_bond_distance
_geom_bond_site_symmetry_2
_geom_bond_publ_flag
N1 C7 1.2659(18) . ?
N1 C8 1.4237(16) . ?
C1 C2 1.3892(19) . ?
C1 C6 1.4024(18) . ?
C1 C7 1.4700(18) . ?
C2 C3 1.3879(18) . ?
C2 H2 0.9500 . ?
C3 C4 1.3901(18) . ?
C3 C11 1.4910(19) . ?
C4 C5 1.3916(19) . ?
C4 H4 0.9500 . ?
C5 C6 1.3843(18) . ?
C5 H5 0.9500 . ?
C6 H6 0.9500 . ?
C7 H7 0.9500 . ?
C8 C9 1.386(2) . ?
C8 C10 1.395(2) . ?
C9 C10 1.385(2) 3_666 ?
C9 H9 0.9500 . ?
C10 H10 0.9500 . ?
C11 F2 1.3338(15) . ?
C11 F1 1.3485(17) . ?
C11 F3 1.3501(16) . ?

loop_
_geom_torsion_atom_site_label_1
_geom_torsion_atom_site_label_2
_geom_torsion_atom_site_label_3
_geom_torsion_atom_site_label_4
_geom_torsion
_geom_torsion_site_symmetry_1
_geom_torsion_site_symmetry_2
_geom_torsion_site_symmetry_3
_geom_torsion_site_symmetry_4
_geom_torsion_publ_flag
C7 C1 C2 C3 -179.22(12) . . . . ?
C1 C2 C3 C11 178.78(12) . . . . ?
C11 C3 C4 C5 -179.58(12) . . . . ?
C7 C1 C6 C5 -179.46(13) . . . . ?
C8 N1 C7 C1 -179.00(12) . . . . ?
C2 C1 C7 N1 176.60(13) . . . . ?
C6 C1 C7 N1 -3.5(2) . . . . ?
C7 N1 C8 C9 -170.86(13) . . . . ?
C7 N1 C8 C10 10.4(2) . . . . ?
N1 C8 C9 C10 179.95(14) . . . 3_666 ?
N1 C8 C10 C9 179.93(14) . . . 3_666 ?
C2 C3 C11 F2 -178.85(12) . . . . ?
C4 C3 C11 F2 1.33(19) . . . . ?
C2 C3 C11 F1 -57.79(16) . . . . ?
C4 C3 C11 F1 122.39(13) . . . . ?
C2 C3 C11 F3 60.27(16) . . . . ?
C4 C3 C11 F3 -119.54(14) . . . . ?
